data_7035910
loop_
_publ_author_name
'Itoh, Takahiro'
'Kondo, Mio'
'Sakamoto, Hirotoshi'
'Wakabayashi, Kaori'
'Kanaike, Mari'
'Itami, Kenichiro'
'Masaoka, Shigeyuki'

_publ_section_title
;
 Porous frameworks constructed by non-covalent linking of
 substitution-inert metal complexes.
;
_journal_issue 34
_journal_name_full 'Dalton transactions (Cambridge, England : 2003)'
_journal_page_first 15334
_journal_page_last 15342
_journal_paper_doi 10.1039/c5dt01620g
_journal_volume 44
_journal_year 2015
_chemical_compound_source 'synthesis as described'
_chemical_formula_moiety 'C68 H32 F20 O10 Rh2'
_chemical_formula_sum 'C68 H32 F20 O10 Rh2'
_chemical_formula_weight 1594.76
_chemical_name_systematic
;
Rh_2_ppeb_4_THF
;
_space_group_IT_number 12
_symmetry_cell_setting monoclinic
_symmetry_Int_Tables_number 12
_symmetry_space_group_name_Hall '-C 2y'
_symmetry_space_group_name_H-M 'C 1 2/m 1'
_atom_sites_solution_hydrogens geom
_atom_sites_solution_primary direct
_atom_sites_solution_secondary difmap
_audit_creation_date 2015-02-13T19:29:09-00:00
_audit_creation_method 'WinGX routine CIF_UPDATE'
_audit_update_record
;
2015-02-13 deposited with the CCDC.
2015-07-17 downloaded from the CCDC.
;
_cell_angle_alpha 90.000(0)
_cell_angle_beta 107.48220(123)
_cell_angle_gamma 90.000(0)
_cell_formula_units_Z 2
_cell_length_a 18.64491(74)
_cell_length_b 27.22668(140)
_cell_length_c 8.89324(38)
_cell_measurement_reflns_used 15559
_cell_measurement_temperature 123(2)
_cell_measurement_theta_max 27.495
_cell_measurement_theta_min 2.995
_cell_measurement_wavelength 0.710747
_cell_volume 4306.0(3)
_computing_cell_refinement 'RAPID AUTO (Rigaku)'
_computing_data_collection 'RAPID AUTO (Rigaku)'
_computing_data_reduction 'RAPID AUTO (Rigaku)'
_computing_molecular_graphics 'Ortep-3 for Windows (Farrugia, 1997)'
_computing_publication_material 'WinGX publication routines (Farrugia, 1999)'
_computing_structure_refinement 'SHELXL-97 (Sheldrick, 2008)'
_computing_structure_solution 'SIR97 (Giacovazzo et al, 1997)'
_diffrn_ambient_temperature 123(2)
_diffrn_detector_area_resol_mean 10.000
_diffrn_measured_fraction_theta_full 0.998
_diffrn_measured_fraction_theta_max 0.998
_diffrn_measurement_device_type 'Rigaku R-AXIS RAPID'
_diffrn_measurement_method \w
_diffrn_radiation_monochromator confocal
_diffrn_radiation_type MoK\a
_diffrn_radiation_wavelength 0.710747
_diffrn_reflns_av_R_equivalents 0.0312
_diffrn_reflns_av_unetI/netI 0.0256
_diffrn_reflns_limit_h_max 22
_diffrn_reflns_limit_h_min -22
_diffrn_reflns_limit_k_max 32
_diffrn_reflns_limit_k_min -32
_diffrn_reflns_limit_l_max 10
_diffrn_reflns_limit_l_min -10
_diffrn_reflns_number 16842
_diffrn_reflns_theta_full 25
_diffrn_reflns_theta_max 25
_diffrn_reflns_theta_min 2.99
_exptl_absorpt_coefficient_mu 0.471
_exptl_absorpt_correction_T_max 1.0000
_exptl_absorpt_correction_T_min 0.8209
_exptl_absorpt_correction_type multi-scan
_exptl_absorpt_process_details 'ABSCOR (Rigaku, 1955)'
_exptl_crystal_colour green
_exptl_crystal_density_diffrn 1.23
_exptl_crystal_density_method 'not measured'
_exptl_crystal_description stick
_exptl_crystal_F_000 1580
_exptl_crystal_size_max 0.286
_exptl_crystal_size_mid 0.047
_exptl_crystal_size_min 0.021
_platon_squeeze_details
;
;
_refine_diff_density_max 1.411
_refine_diff_density_min -1.491
_refine_diff_density_rms 0.123
_refine_ls_extinction_method none
_refine_ls_goodness_of_fit_ref 1.135
_refine_ls_hydrogen_treatment constr
_refine_ls_matrix_type full
_refine_ls_number_parameters 238
_refine_ls_number_reflns 3892
_refine_ls_number_restraints 6
_refine_ls_restrained_S_all 1.178
_refine_ls_R_factor_all 0.0694
_refine_ls_R_factor_gt 0.066
_refine_ls_shift/su_max 0
_refine_ls_shift/su_mean 0
_refine_ls_structure_factor_coef Fsqd
_refine_ls_weighting_details 'calc w=1/[\s^2^(Fo^2^)+(0.0609P)^2^+53.6316P] where P=(Fo^2^+2Fc^2^)/3'
_refine_ls_weighting_scheme calc
_refine_ls_wR_factor_gt 0.1724
_refine_ls_wR_factor_ref 0.1742
_reflns_number_gt 3549
_reflns_number_total 3892
_reflns_threshold_expression >2\s(I)
_cod_data_source_file c5dt01620g2.cif
_cod_data_source_block Rh_2_ppeb_4_THF
_cod_depositor_comments 'Adding full bibliography for 7035910--7035912.cif.'
_cod_original_cell_volume 4306.03(34)
_cod_original_sg_symbol_H-M 'C 2/m'
_cod_database_code 7035910

loop_
_symmetry_equiv_pos_as_xyz
'x, y, z'
'-x, y, -z'
'x+1/2, y+1/2, z'
'-x+1/2, y+1/2, -z'
'-x, -y, -z'
'x, -y, z'
'-x+1/2, -y+1/2, -z'
'x+1/2, -y+1/2, z'

loop_
_atom_site_label
_atom_site_type_symbol
_atom_site_fract_x
_atom_site_fract_y
_atom_site_fract_z
_atom_site_U_iso_or_equiv
_atom_site_adp_type
_atom_site_occupancy
_atom_site_symmetry_multiplicity
_atom_site_calc_flag
_atom_site_refinement_flags
_atom_site_disorder_assembly
_atom_site_disorder_group
C1 C 0.5758(3) 0.0661(2) 0.6957(6) 0.0273(11) Uani 1 1 d . . .
C2 C 0.6183(3) 0.1029(2) 0.8130(6) 0.0279(12) Uani 1 1 d . . .
C3 C 0.6957(3) 0.1088(2) 0.8417(7) 0.0346(13) Uani 1 1 d . . .
H3 H 0.7211 0.0898 0.7873 0.041 Uiso 1 1 calc R . .
C4 C 0.7344(4) 0.1429(2) 0.9513(8) 0.0426(15) Uani 1 1 d . . .
H4 H 0.786 0.1465 0.9706 0.051 Uiso 1 1 calc R . .
C5 C 0.6970(4) 0.1721(2) 1.0338(7) 0.0373(14) Uani 1 1 d . . .
C6 C 0.6186(4) 0.1664(2) 1.0020(7) 0.0384(14) Uani 1 1 d . . .
H6 H 0.5927 0.1861 1.0537 0.046 Uiso 1 1 calc R . .
C7 C 0.5801(4) 0.1319(2) 0.8948(7) 0.0346(13) Uani 1 1 d . . .
H7 H 0.5287 0.1277 0.8766 0.042 Uiso 1 1 calc R . .
C8 C 0.7346(4) 0.2083(3) 1.1458(8) 0.0465(17) Uani 1 1 d . . .
C9 C 0.7630(4) 0.2391(3) 1.2435(8) 0.0472(17) Uani 1 1 d . . .
C10 C 0.7922(4) 0.2764(3) 1.3582(8) 0.0481(18) Uani 1 1 d . . .
C11 C 0.8674(5) 0.2802(3) 1.4390(12) 0.074(3) Uani 1 1 d . . .
C12 C 0.8960(5) 0.3168(3) 1.5457(13) 0.084(3) Uani 1 1 d . . .
C13 C 0.8482(4) 0.3506(3) 1.5799(8) 0.052(2) Uani 1 1 d . . .
C14 C 0.7731(5) 0.3476(3) 1.5039(9) 0.057(2) Uani 1 1 d . . .
C15 C 0.7462(4) 0.3113(3) 1.3933(8) 0.054(2) Uani 1 1 d . . .
C16 C 0.6099(5) 0 0.1321(10) 0.038(2) Uani 1 2 d S A .
H16A H 0.5805 0.029 0.0898 0.046 Uiso 0.5 1 calc PR . .
H16B H 0.5805 -0.029 0.0898 0.046 Uiso 0.5 1 calc PR . .
C17 C 0.6839(6) 0 0.0898(12) 0.056(3) Uani 1 2 d S . .
H17A H 0.6786 -0.0176 -0.0078 0.068 Uiso 0.5 1 calc PR A .
H17B H 0.7008 0.0332 0.0798 0.068 Uiso 0.5 1 calc PR . .
C18 C 0.7355(8) -0.0253(7) 0.224(2) 0.076(6) Uani 0.5 1 d P A -1
H18A H 0.7876 -0.0186 0.2319 0.091 Uiso 0.5 1 calc PR A -1
H18B H 0.727 -0.0605 0.2192 0.091 Uiso 0.5 1 calc PR A -1
C19 C 0.7110(6) 0 0.3640(13) 0.066(3) Uani 1 2 d S . .
H19A H 0.7278 -0.0191 0.4603 0.079 Uiso 0.5 1 calc PR A .
H19B H 0.7306 0.0331 0.3844 0.079 Uiso 0.5 1 calc PR . .
O1 O 0.6041(2) 0.05208(14) 0.5907(5) 0.0319(9) Uani 1 1 d . A .
O2 O 0.5131(2) 0.05230(14) 0.7121(4) 0.0277(8) Uani 1 1 d . . .
O3 O 0.6311(3) 0 0.3019(7) 0.0431(15) Uani 1 2 d S A .
F1 F 0.9141(4) 0.2470(2) 1.4106(12) 0.168(5) Uani 1 1 d . . .
F2 F 0.9682(4) 0.3190(3) 1.6245(11) 0.160(3) Uani 1 1 d U . .
F3 F 0.8759(3) 0.38573(16) 1.6862(5) 0.0634(13) Uani 1 1 d . . .
F4 F 0.7266(3) 0.3800(3) 1.5362(7) 0.104(2) Uani 1 1 d . . .
F5 F 0.6726(3) 0.3087(3) 1.3233(7) 0.104(2) Uani 1 1 d . . .
Rh1 Rh 0.54744(3) 0 0.43492(6) 0.0213(2) Uani 1 2 d S . .

loop_
_atom_site_aniso_label
_atom_site_aniso_U_11
_atom_site_aniso_U_22
_atom_site_aniso_U_33
_atom_site_aniso_U_23
_atom_site_aniso_U_13
_atom_site_aniso_U_12
C1 0.030(3) 0.023(3) 0.027(3) 0.005(2) 0.004(2) 0.002(2)
C2 0.032(3) 0.029(3) 0.021(3) 0.005(2) 0.005(2) -0.003(2)
C3 0.041(3) 0.031(3) 0.034(3) 0.003(2) 0.015(3) -0.004(3)
C4 0.033(3) 0.040(4) 0.049(4) 0.006(3) 0.004(3) -0.013(3)
C5 0.048(4) 0.035(3) 0.026(3) 0.002(2) 0.008(3) -0.013(3)
C6 0.051(4) 0.037(3) 0.028(3) -0.005(3) 0.013(3) -0.007(3)
C7 0.041(3) 0.033(3) 0.027(3) -0.001(2) 0.005(3) -0.004(3)
C8 0.054(4) 0.048(4) 0.035(3) 0.008(3) 0.009(3) -0.016(3)
C9 0.057(4) 0.043(4) 0.036(3) 0.002(3) 0.004(3) -0.027(3)
C10 0.062(4) 0.043(4) 0.031(3) 0.005(3) 0.001(3) -0.023(3)
C11 0.068(5) 0.032(4) 0.091(7) -0.010(4) -0.022(5) -0.003(4)
C12 0.067(6) 0.043(5) 0.101(7) -0.006(5) -0.038(5) -0.012(4)
C13 0.066(5) 0.041(4) 0.032(3) 0.009(3) -0.010(3) -0.031(4)
C14 0.072(5) 0.059(5) 0.044(4) -0.006(4) 0.025(4) -0.020(4)
C15 0.045(4) 0.077(5) 0.037(4) -0.009(4) 0.007(3) -0.030(4)
C16 0.035(5) 0.050(5) 0.031(4) 0 0.013(4) 0
C17 0.061(7) 0.085(8) 0.037(5) 0 0.035(5) 0
C18 0.041(8) 0.104(14) 0.095(13) 0.023(11) 0.039(9) 0.037(8)
C19 0.041(6) 0.120(11) 0.037(6) 0 0.014(5) 0
O1 0.032(2) 0.032(2) 0.032(2) -0.0024(17) 0.0089(17) -0.0068(17)
O2 0.0291(19) 0.030(2) 0.0232(18) -0.0001(15) 0.0070(16) -0.0012(16)
O3 0.034(3) 0.059(4) 0.033(3) 0 0.005(3) 0
F1 0.079(4) 0.077(4) 0.267(10) -0.083(6) -0.068(5) 0.021(3)
F2 0.092(4) 0.103(5) 0.210(7) -0.078(5) -0.070(4) 0.012(4)
F3 0.083(3) 0.049(2) 0.043(2) 0.0026(19) -0.003(2) -0.029(2)
F4 0.071(3) 0.147(6) 0.098(4) -0.071(4) 0.029(3) -0.022(4)
F5 0.051(3) 0.150(6) 0.109(5) -0.075(4) 0.018(3) -0.032(3)
Rh1 0.0238(3) 0.0203(3) 0.0201(3) 0 0.0072(2) 0

loop_
_atom_type_symbol
_atom_type_description
_atom_type_scat_dispersion_real
_atom_type_scat_dispersion_imag
_atom_type_scat_source
C C 0.0033 0.0016 'International Tables Vol C Tables 4.2.6.8 and 6.1.1.4'
H H 0 0 'International Tables Vol C Tables 4.2.6.8 and 6.1.1.4'
O O 0.0106 0.006 'International Tables Vol C Tables 4.2.6.8 and 6.1.1.4'
F F 0.0171 0.0103 'International Tables Vol C Tables 4.2.6.8 and 6.1.1.4'
Rh Rh -1.1178 0.9187 'International Tables Vol C Tables 4.2.6.8 and 6.1.1.4'

loop_
_geom_angle_atom_site_label_1
_geom_angle_atom_site_label_2
_geom_angle_atom_site_label_3
_geom_angle
_geom_angle_site_symmetry_1
_geom_angle_site_symmetry_3
O1 C1 O2 126.5(5) . .
O1 C1 C2 118.0(5) . .
O2 C1 C2 115.5(5) . .
C3 C2 C7 119.9(5) . .
C3 C2 C1 120.5(5) . .
C7 C2 C1 119.6(5) . .
C4 C3 C2 119.8(6) . .
C4 C3 H3 120.1 . .
C2 C3 H3 120.1 . .
C3 C4 C5 120.9(6) . .
C3 C4 H4 119.5 . .
C5 C4 H4 119.5 . .
C4 C5 C6 118.7(6) . .
C4 C5 C8 122.6(6) . .
C6 C5 C8 118.7(6) . .
C7 C6 C5 120.5(6) . .
C7 C6 H6 119.8 . .
C5 C6 H6 119.8 . .
C6 C7 C2 120.2(6) . .
C6 C7 H7 119.9 . .
C2 C7 H7 119.9 . .
C9 C8 C5 176.3(8) . .
C8 C9 C10 176.7(9) . .
C11 C10 C15 115.9(7) . .
C11 C10 C9 122.6(8) . .
C15 C10 C9 121.5(7) . .
F1 C11 C12 119.1(8) . .
F1 C11 C10 118.1(7) . .
C12 C11 C10 122.8(9) . .
F2 C12 C11 121.6(10) . .
F2 C12 C13 118.5(8) . .
C11 C12 C13 119.8(8) . .
F3 C13 C14 121.1(8) . .
F3 C13 C12 119.7(7) . .
C14 C13 C12 119.2(7) . .
F4 C14 C13 119.6(7) . .
F4 C14 C15 120.6(7) . .
C13 C14 C15 119.8(8) . .
F5 C15 C10 119.0(7) . .
F5 C15 C14 118.4(8) . .
C10 C15 C14 122.6(7) . .
O3 C16 C17 105.9(7) . .
O3 C16 H16A 110.6 . .
C17 C16 H16A 110.6 . .
O3 C16 H16B 110.6 . .
C17 C16 H16B 110.6 . .
H16A C16 H16B 108.7 . .
C18 C17 C18 56.3(17) 6 .
C18 C17 C16 102.7(8) 6 .
C18 C17 C16 102.7(8) . .
C18 C17 H17A 145.9 6 .
C18 C17 H17A 111.2 . .
C16 C17 H17A 111.2 . .
C18 C17 H17B 58.8 6 .
C18 C17 H17B 111.2 . .
C16 C17 H17B 111.2 . .
H17A C17 H17B 109.1 . .
C17 C18 C19 99.2(9) . .
C17 C18 H18A 111.9 . .
C19 C18 H18A 111.9 . .
C17 C18 H18B 111.9 . .
C19 C18 H18B 111.9 . .
H18A C18 H18B 109.6 . .
O3 C19 C18 102.0(9) . .
O3 C19 C18 102.0(9) . 6
C18 C19 C18 50.7(14) . 6
O3 C19 H19A 111.4 . .
C18 C19 H19A 111.4 . .
C18 C19 H19A 145.5 6 .
O3 C19 H19B 111.4 . .
C18 C19 H19B 111.4 . .
C18 C19 H19B 64.4 6 .
H19A C19 H19B 109.2 . .
C1 O1 Rh1 117.8(3) . .
C1 O2 Rh1 119.0(3) . 5_656
C19 O3 C16 109.3(7) . .
C19 O3 Rh1 127.8(6) . .
C16 O3 Rh1 122.9(5) . .
O2 Rh1 O2 89.0(2) 2_656 5_656
O2 Rh1 O1 91.38(16) 2_656 .
O2 Rh1 O1 176.59(15) 5_656 .
O2 Rh1 O1 176.59(15) 2_656 6
O2 Rh1 O1 91.38(16) 5_656 6
O1 Rh1 O1 88.0(2) . 6
O2 Rh1 O3 90.05(15) 2_656 .
O2 Rh1 O3 90.05(15) 5_656 .
O1 Rh1 O3 93.33(16) . .
O1 Rh1 O3 93.33(16) 6 .
O2 Rh1 Rh1 87.84(11) 2_656 5_656
O2 Rh1 Rh1 87.84(11) 5_656 5_656
O1 Rh1 Rh1 88.79(11) . 5_656
O1 Rh1 Rh1 88.79(11) 6 5_656
O3 Rh1 Rh1 177.05(16) . 5_656

loop_
_geom_bond_atom_site_label_1
_geom_bond_atom_site_label_2
_geom_bond_distance
_geom_bond_site_symmetry_2
C1 O1 1.262(7) .
C1 O2 1.278(7) .
C1 C2 1.491(8) .
C2 C3 1.396(8) .
C2 C7 1.403(8) .
C3 C4 1.382(9) .
C3 H3 0.93 .
C4 C5 1.403(10) .
C4 H4 0.93 .
C5 C6 1.411(9) .
C5 C8 1.426(9) .
C6 C7 1.377(8) .
C6 H6 0.93 .
C7 H7 0.93 .
C8 C9 1.209(9) .
C9 C10 1.426(9) .
C10 C11 1.375(11) .
C10 C15 1.378(11) .
C11 F1 1.330(11) .
C11 C12 1.369(12) .
C12 F2 1.319(10) .
C12 C13 1.378(13) .
C13 F3 1.335(8) .
C13 C14 1.362(11) .
C14 F4 1.326(10) .
C14 C15 1.380(10) .
C15 F5 1.328(8) .
C16 O3 1.442(10) .
C16 C17 1.535(13) .
C16 H16A 0.97 .
C16 H16B 0.97 .
C17 C18 1.458(19) 6
C17 C18 1.458(19) .
C17 H17A 0.97 .
C17 H17B 0.97 .
C18 C19 1.606(19) .
C18 H18A 0.97 .
C18 H18B 0.97 .
C19 O3 1.425(12) .
C19 C18 1.606(19) 6
C19 H19A 0.97 .
C19 H19B 0.97 .
O1 Rh1 2.041(4) .
O2 Rh1 2.031(4) 5_656
O3 Rh1 2.222(6) .
Rh1 O2 2.031(4) 2_656
Rh1 O2 2.031(4) 5_656
Rh1 O1 2.041(4) 6
Rh1 Rh1 2.3875(13) 5_656

loop_
_platon_squeeze_void_nr
_platon_squeeze_void_average_x
_platon_squeeze_void_average_y
_platon_squeeze_void_average_z
_platon_squeeze_void_volume
_platon_squeeze_void_count_electrons
1 0.000 0.000 -0.016 772.1 -6.0
2 0.500 0.500 -0.038 772.0 -6.0
